data_1520618
loop_
_publ_author_name
'Engle, Keary M.'
'Pfeifer, Lukas'
'Pidgeon, George W.'
'Giuffredi, Guy T.'
'Thompson, Amber L.'
'Paton, Robert S.'
'Brown, John M.'
'Gouverneur, V\'eronique'

_publ_section_title
;
 Coordination diversity in hydrogen-bonded homoleptic fluoride--alcohol
 complexes modulates reactivity
;
_journal_issue 9
_journal_name_full 'Chem. Sci.'
_journal_page_first 5293
_journal_paper_doi 10.1039/C5SC01812A
_journal_volume 6
_journal_year 2015
_chemical_absolute_configuration unk
_chemical_formula_moiety 'C16 H36 N, 4(C10 H16 O), F'
_chemical_formula_sum 'C56 H100 F N O4'
_chemical_formula_weight 870.41
_chemical_melting_point ?
_space_group_IT_number 81
_symmetry_cell_setting tetragonal
_symmetry_space_group_name_Hall 'P -4'
_symmetry_space_group_name_H-M 'P -4'
_atom_sites_solution_hydrogens difmap
_atom_sites_solution_primary direct
_audit_creation_date 13-04-26
_audit_creation_method CRYSTALS_ver_14.40
_audit_update_record
;
2015-05-19 deposited with the CCDC.
2015-06-22 downloaded from the CCDC.
;
_cell_angle_alpha 90
_cell_angle_beta 90
_cell_angle_gamma 90
_cell_formula_units_Z 2
_cell_length_a 15.6111(1)
_cell_length_b 15.6111(1)
_cell_length_c 10.5050(1)
_cell_measurement_reflns_used 12745
_cell_measurement_temperature 150
_cell_measurement_theta_max 77
_cell_measurement_theta_min 3
_cell_volume 2560.14(3)
_computing_cell_refinement 'CrysAlis, (Oxford Diffraction, 2002)'
_computing_data_collection 'SuperNova, (Oxford Diffraction, 2010)'
_computing_data_reduction 'CrysAlis, (Oxford Diffraction, 2002)'
_computing_molecular_graphics 'CAMERON (Watkin et al., 1996)'
_computing_publication_material 'CRYSTALS (Betteridge et al., 2003)'
_computing_structure_refinement 'CRYSTALS (Betteridge et al., 2003)'
_computing_structure_solution 'SIR92 (Altomare et al., 1994)'
_diffrn_ambient_temperature 150
_diffrn_measured_fraction_theta_full 0.997
_diffrn_measured_fraction_theta_max 0.993
_diffrn_measurement_device Area
_diffrn_measurement_device_type 'Oxford Diffraction SuperNova'
_diffrn_measurement_method \w
_diffrn_radiation_monochromator graphite
_diffrn_radiation_type 'Cu K\a'
_diffrn_radiation_wavelength 1.54180
_diffrn_reflns_av_R_equivalents 0.022
_diffrn_reflns_limit_h_max 19
_diffrn_reflns_limit_h_min -19
_diffrn_reflns_limit_k_max 19
_diffrn_reflns_limit_k_min 0
_diffrn_reflns_limit_l_max 13
_diffrn_reflns_limit_l_min 0
_diffrn_reflns_number 5329
_diffrn_reflns_theta_full 75.425
_diffrn_reflns_theta_max 76.964
_diffrn_reflns_theta_min 2.831
_diffrn_standards_number 0
_exptl_absorpt_coefficient_mu 0.546
_exptl_absorpt_correction_T_max 0.90
_exptl_absorpt_correction_T_min 0.84
_exptl_absorpt_correction_type multi-scan
_exptl_absorpt_process_details 'CrysAlis, (Oxford Diffraction, 2002)'
_exptl_crystal_colour clear_pale_colourless
_exptl_crystal_density_diffrn 1.129
_exptl_crystal_density_meas ?
_exptl_crystal_density_method 'not measured'
_exptl_crystal_description block
_exptl_crystal_F_000 968
_exptl_crystal_size_max 0.23
_exptl_crystal_size_mid 0.21
_exptl_crystal_size_min 0.20
_refine_diff_density_max 0.29
_refine_diff_density_min -0.26
_refine_ls_extinction_method None
_refine_ls_goodness_of_fit_ref 1.0106
_refine_ls_hydrogen_treatment constr
_refine_ls_matrix_type full
_refine_ls_number_parameters 406
_refine_ls_number_reflns 3520
_refine_ls_number_restraints 1255
_refine_ls_R_factor_all 0.0582
_refine_ls_R_factor_gt 0.0574
_refine_ls_shift/su_max 0.0002767
_refine_ls_shift/su_mean 0.0000177
_refine_ls_structure_factor_coef Fsqd
_refine_ls_weighting_details
;
 Method= Modified Sheldrick 
 w=1/[\s^2^(F^2^) + ( 0.11P)^2^ + 1.04P] 
 ,where P=(max(Fo^2^,0) + 2Fc^2^)/3 
;
_refine_ls_weighting_scheme calc
_refine_ls_wR_factor_all 0.1565
_refine_ls_wR_factor_gt 0.1551
_refine_ls_wR_factor_ref 0.1565
_reflns_limit_h_max 19
_reflns_limit_h_min -19
_reflns_limit_k_max 19
_reflns_limit_k_min 0
_reflns_limit_l_max 13
_reflns_limit_l_min 0
_reflns_number_gt 3442
_reflns_number_total 5329
_reflns_threshold_expression I>2.0\s(I)
_oxford_diffrn_Wilson_B_factor 3.48
_oxford_diffrn_Wilson_scale 0.03
_oxford_refine_ls_r_factor_ref 0.0582
_oxford_refine_ls_scale 6.5(3)
_oxford_reflns_number_all 3520
_oxford_reflns_threshold_expression_ref I>-3.0\s(I)
_oxford_structure_analysis_title 041gwp12
_cod_data_source_file c5sc01812a2.cif
_cod_data_source_block 2a
_cod_depositor_comments
;
The following automatic conversions were performed:

'_chemical_melting_point' value 'not measured' was changed to '?' -
the value is undefined or not given.

'_exptl_crystal_density_meas' value 'not measured' was changed to '?'
- the value is perceived as not measured.

Automatic conversion script
Id: cif_fix_values 3271 2015-04-21 07:52:19Z andrius 

 Adding full bibliography for 1520618--1520631.cif.
;
_cod_original_sg_symbol_H-M 'P -4 '
_cod_original_formula_sum 'C56 H100 F1 N1 O4'
_cod_database_code 1520618

loop_
_symmetry_equiv_pos_as_xyz
x,y,z
y,-x,-z
-x,-y,z
-y,x,-z

loop_
_atom_site_label
_atom_site_type_symbol
_atom_site_fract_x
_atom_site_fract_y
_atom_site_fract_z
_atom_site_U_iso_or_equiv
_atom_site_occupancy
_atom_site_adp_type
_atom_site_refinement_flags_posn
_atom_site_refinement_flags_adp
_atom_site_refinement_flags_occupancy
_atom_site_disorder_assembly
_atom_site_disorder_group
F1 F 0.0000 0.0000 1.0000 0.0354 1.0000 Uani S T . . .
O1 O 0.02580(14) 0.11973(12) 0.83372(17) 0.0685 1.0000 Uani D . . . .
C11 C 0.03491(10) 0.20649(9) 0.87228(13) 0.0382 1.0000 Uani D . . . .
C12 C 0.12517(13) 0.23753(14) 0.8441(2) 0.0531 1.0000 Uani D . . . .
C13 C 0.13469(11) 0.33128(12) 0.8830(2) 0.0590 1.0000 Uani D . . . .
C14 C 0.07107(18) 0.38465(12) 0.8110(2) 0.0565 1.0000 Uani D . . . .
C15 C -0.01896(12) 0.35528(11) 0.84126(17) 0.0485 1.0000 Uani D . . . .
C16 C -0.02846(12) 0.26221(14) 0.80068(17) 0.0451 1.0000 Uani D . . . .
C17 C 0.01791(13) 0.21540(12) 1.01546(19) 0.0436 1.0000 Uani D . . . .
C18 C 0.11815(14) 0.33891(14) 1.0258(2) 0.0543 1.0000 Uani D . . . .
C19 C -0.03558(12) 0.36299(13) 0.9834(2) 0.0466 1.0000 Uani D . . . .
C20 C 0.02833(12) 0.30938(11) 1.05589(15) 0.0395 1.0000 Uani D . . . .
F2 F 0.5000 0.5000 0.5000 0.0510 1.0000 Uani S T . . .
O2 O 0.51320(18) 0.36712(17) 0.6603(3) 0.0647 0.7500 Uani D . . 1 1
C21 C 0.46312(13) 0.29387(13) 0.6270(2) 0.0401 0.7500 Uani D . . 1 1
C22 C 0.47692(16) 0.27094(18) 0.4874(3) 0.0463 0.7500 Uani D . . 1 1
C23 C 0.42330(17) 0.19147(16) 0.4526(2) 0.0480 0.7500 Uani D . . 1 1
C24 C 0.4498(2) 0.11734(15) 0.5354(3) 0.0598 0.7500 Uani D . . 1 1
C25 C 0.43491(19) 0.13967(15) 0.6755(2) 0.0628 0.7500 Uani D . . 1 1
C26 C 0.48915(17) 0.21753(19) 0.7092(3) 0.0568 0.7500 Uani D . . 1 1
C27 C 0.36827(19) 0.31241(16) 0.6483(3) 0.0507 0.7500 Uani D . . 1 1
C28 C 0.32976(18) 0.21177(19) 0.4741(3) 0.0557 0.7500 Uani D . . 1 1
C29 C 0.3417(2) 0.1600(2) 0.6973(3) 0.0668 0.7500 Uani D . . 1 1
C30 C 0.31491(14) 0.23427(17) 0.6132(2) 0.0572 0.7500 Uani D . . 1 1
O102 O 0.4525(6) 0.3859(4) 0.6653(7) 0.0600 0.2500 Uani D . . 1 2
C121 C 0.4466(4) 0.2979(3) 0.6305(5) 0.0546 0.2500 Uani D . . 1 2
C122 C 0.4474(6) 0.2889(4) 0.4864(6) 0.0622 0.2500 Uani D . . 1 2
C123 C 0.4419(6) 0.1940(4) 0.4492(5) 0.0650 0.2500 Uani D . . 1 2
C124 C 0.5172(6) 0.1460(4) 0.5060(7) 0.0643 0.2500 Uani D . . 1 2
C125 C 0.5154(5) 0.1535(4) 0.6495(6) 0.0583 0.2500 Uani D . . 1 2
C126 C 0.5223(4) 0.2481(4) 0.6855(6) 0.0539 0.2500 Uani D . . 1 2
C127 C 0.3639(4) 0.2596(4) 0.6817(7) 0.0612 0.2500 Uani D . . 1 2
C128 C 0.3591(6) 0.1578(5) 0.5000(8) 0.0706 0.2500 Uani D . . 1 2
C129 C 0.4324(7) 0.1174(4) 0.7006(6) 0.0611 0.2500 Uani D . . 1 2
C130 C 0.3573(5) 0.1653(4) 0.6437(8) 0.0670 0.2500 Uani D . . 1 2
N31 N 0.0000 0.0000 0.5000 0.0328 1.0000 Uani DS T . . .
C32 C 0.02463(18) 0.07272(11) 0.41222(11) 0.0381 0.259(9) Uani D . P 2 1
C33 C 0.0283(10) 0.1623(6) 0.4729(5) 0.0438 0.259(9) Uani D . P 2 1
C34 C 0.0561(7) 0.2260(6) 0.3753(8) 0.0545 0.259(9) Uani D . P 2 1
C35 C 0.1472(8) 0.2313(8) 0.3543(13) 0.0596 0.259(9) Uani D . P 2 1
C132 C 0.02463(18) 0.07272(11) 0.41222(11) 0.0381 0.741(9) Uani D . P 2 2
C133 C 0.0587(4) 0.1519(3) 0.4748(3) 0.0449 0.741(9) Uani D . P 2 2
C134 C 0.0854(5) 0.2153(3) 0.3740(3) 0.0645 0.741(9) Uani D . P 2 2
C135 C 0.1036(4) 0.3013(3) 0.4193(4) 0.0608 0.741(9) Uani D . P 2 2
N41 N 0.5000 0.5000 1.0000 0.0215 1.0000 Uani S T . . .
C42 C 0.57648(14) 0.48748(16) 0.9119(2) 0.0263 1.0000 Uani . . . . .
C43 C 0.66295(16) 0.48362(17) 0.9793(3) 0.0334 1.0000 Uani . . . . .
C44 C 0.73163(17) 0.44714(17) 0.8922(3) 0.0361 1.0000 Uani . . . . .
C45 C 0.72284(18) 0.35232(19) 0.8698(3) 0.0466 1.0000 Uani . . . . .
H121 H 0.1647 0.2017 0.8884 0.0644 1.0000 Uiso R . . . .
H122 H 0.1325 0.2337 0.7528 0.0629 1.0000 Uiso R . . . .
H131 H 0.1925 0.3497 0.8604 0.0708 1.0000 Uiso R . . . .
H142 H 0.0785 0.4458 0.8351 0.0685 1.0000 Uiso R . . . .
H141 H 0.0801 0.3782 0.7214 0.0687 1.0000 Uiso R . . . .
H151 H -0.0597 0.3907 0.7941 0.0586 1.0000 Uiso R . . . .
H161 H -0.0848 0.2433 0.8223 0.0549 1.0000 Uiso R . . . .
H162 H -0.0190 0.2556 0.7077 0.0537 1.0000 Uiso R . . . .
H171 H 0.0598 0.1819 1.0620 0.0524 1.0000 Uiso R . . . .
H172 H -0.0396 0.1979 1.0385 0.0529 1.0000 Uiso R . . . .
H182 H 0.1262 0.3977 1.0541 0.0649 1.0000 Uiso R . . . .
H181 H 0.1592 0.3012 1.0680 0.0636 1.0000 Uiso R . . . .
H192 H -0.0274 0.4235 1.0084 0.0555 1.0000 Uiso R . . . .
H191 H -0.0946 0.3420 1.0032 0.0564 1.0000 Uiso R . . . .
H201 H 0.0181 0.3167 1.1478 0.0460 1.0000 Uiso R . . . .
H221 H 0.5385 0.2588 0.4720 0.0558 0.7500 Uiso R . . 1 1
H222 H 0.4588 0.3196 0.4340 0.0552 0.7500 Uiso R . . 1 1
H231 H 0.4331 0.1765 0.3625 0.0579 0.7500 Uiso R . . 1 1
H241 H 0.5122 0.1077 0.5235 0.0718 0.7500 Uiso R . . 1 1
H242 H 0.4174 0.0664 0.5107 0.0724 0.7500 Uiso R . . 1 1
H251 H 0.4520 0.0929 0.7300 0.0762 0.7500 Uiso R . . 1 1
H262 H 0.4833 0.2329 0.7991 0.0677 0.7500 Uiso R . . 1 1
H261 H 0.5472 0.2059 0.6843 0.0666 0.7500 Uiso R . . 1 1
H271 H 0.3574 0.3219 0.7402 0.0604 0.7500 Uiso R . . 1 1
H272 H 0.3503 0.3622 0.5971 0.0610 0.7500 Uiso R . . 1 1
H281 H 0.3125 0.2611 0.4193 0.0670 0.7500 Uiso R . . 1 1
H282 H 0.2950 0.1612 0.4536 0.0669 0.7500 Uiso R . . 1 1
H291 H 0.3341 0.1736 0.7866 0.0803 0.7500 Uiso R . . 1 1
H292 H 0.3048 0.1106 0.6747 0.0805 0.7500 Uiso R . . 1 1
H301 H 0.2529 0.2486 0.6259 0.0695 0.7500 Uiso R . . 1 1
H1221 H 0.4993 0.3144 0.4505 0.0748 0.2500 Uiso R . . 1 2
H1222 H 0.3975 0.3179 0.4528 0.0748 0.2500 Uiso R . . 1 2
H1231 H 0.4438 0.1884 0.3562 0.0780 0.2500 Uiso R . . 1 2
H1241 H 0.5702 0.1706 0.4750 0.0771 0.2500 Uiso R . . 1 2
H1242 H 0.5139 0.0861 0.4819 0.0770 0.2500 Uiso R . . 1 2
H1251 H 0.5633 0.1213 0.6860 0.0701 0.2500 Uiso R . . 1 2
H1262 H 0.5233 0.2550 0.7774 0.0638 0.2500 Uiso R . . 1 2
H1261 H 0.5745 0.2708 0.6490 0.0641 0.2500 Uiso R . . 1 2
H1272 H 0.3625 0.2649 0.7730 0.0727 0.2500 Uiso R . . 1 2
H1271 H 0.3158 0.2904 0.6450 0.0729 0.2500 Uiso R . . 1 2
H1282 H 0.3560 0.0976 0.4770 0.0841 0.2500 Uiso R . . 1 2
H1281 H 0.3107 0.1877 0.4642 0.0841 0.2500 Uiso R . . 1 2
H1292 H 0.4311 0.1225 0.7923 0.0730 0.2500 Uiso R . . 1 2
H1291 H 0.4286 0.0575 0.6775 0.0729 0.2500 Uiso R . . 1 2
H1301 H 0.3030 0.1414 0.6761 0.0802 0.2500 Uiso R . . 1 2
H322 H -0.0195 0.0761 0.3486 0.0457 0.259(9) Uiso R . P 2 1
H321 H 0.0786 0.0587 0.3720 0.0459 0.259(9) Uiso R . P 2 1
H332 H 0.0715 0.1608 0.5402 0.0589 0.259(9) Uiso R . P 2 1
H331 H -0.0265 0.1785 0.5086 0.0591 0.259(9) Uiso R . P 2 1
H342 H 0.0357 0.2814 0.4038 0.0802 0.259(9) Uiso R . P 2 1
H341 H 0.0283 0.2120 0.2954 0.0801 0.259(9) Uiso R . P 2 1
H352 H 0.1593 0.2781 0.2970 0.0979 0.259(9) Uiso R . P 2 1
H351 H 0.1751 0.2419 0.4346 0.0980 0.259(9) Uiso R . P 2 1
H353 H 0.1691 0.1793 0.3189 0.0979 0.259(9) Uiso R . P 2 1
H1321 H 0.0668 0.0495 0.3532 0.0448 0.741(9) Uiso R . P 2 2
H1322 H -0.0261 0.0881 0.3676 0.0448 0.741(9) Uiso R . P 2 2
H1331 H 0.1078 0.1409 0.5283 0.0549 0.741(9) Uiso R . P 2 2
H1332 H 0.0131 0.1761 0.5252 0.0556 0.741(9) Uiso R . P 2 2
H1341 H 0.1346 0.1942 0.3252 0.0789 0.741(9) Uiso R . P 2 2
H1342 H 0.0344 0.2225 0.3184 0.0792 0.741(9) Uiso R . P 2 2
H1352 H 0.1077 0.3403 0.3498 0.0910 0.741(9) Uiso R . P 2 2
H1353 H 0.1568 0.3008 0.4655 0.0909 0.741(9) Uiso R . P 2 2
H1351 H 0.0577 0.3200 0.4757 0.0909 0.741(9) Uiso R . P 2 2
H421 H 0.5747 0.5368 0.8541 0.0307 1.0000 Uiso R . . . .
H422 H 0.5664 0.4340 0.8675 0.0301 1.0000 Uiso R . . . .
H431 H 0.6796 0.5421 1.0031 0.0390 1.0000 Uiso R . . . .
H432 H 0.6592 0.4466 1.0562 0.0390 1.0000 Uiso R . . . .
H441 H 0.7876 0.4544 0.9334 0.0441 1.0000 Uiso R . . . .
H442 H 0.7306 0.4765 0.8089 0.0444 1.0000 Uiso R . . . .
H452 H 0.7698 0.3353 0.8161 0.0706 1.0000 Uiso R . . . .
H453 H 0.7235 0.3221 0.9510 0.0688 1.0000 Uiso R . . . .
H451 H 0.6684 0.3404 0.8267 0.0688 1.0000 Uiso R . . . .
H12 H 0.0146 0.0819 0.8912 0.1032 1.0000 Uiso R . . . .
H21 H 0.4942 0.4081 0.6111 0.0972 1.0000 Uiso R . . . .

loop_
_atom_site_aniso_label
_atom_site_aniso_U_11
_atom_site_aniso_U_22
_atom_site_aniso_U_33
_atom_site_aniso_U_23
_atom_site_aniso_U_13
_atom_site_aniso_U_12
F1 0.0283(9) 0.0283(9) 0.0496(18) 0.0000 0.0000 0.0000
O1 0.136(2) 0.0293(11) 0.0397(12) -0.0060(9) 0.0028(14) -0.0117(12)
C11 0.0566(15) 0.0259(12) 0.0321(13) -0.0017(11) 0.0013(12) 0.0013(11)
C12 0.0450(15) 0.0609(17) 0.0535(17) -0.0098(15) 0.0049(14) 0.0129(13)
C13 0.0413(15) 0.0599(17) 0.0758(19) -0.0108(16) 0.0141(15) -0.0119(13)
C14 0.082(2) 0.0394(15) 0.0478(17) 0.0014(13) 0.0147(15) -0.0085(14)
C15 0.0596(16) 0.0438(14) 0.0421(14) 0.0024(13) -0.0099(13) 0.0166(13)
C16 0.0446(15) 0.0508(15) 0.0399(15) -0.0049(13) -0.0055(12) -0.0008(13)
C17 0.0628(17) 0.0366(14) 0.0315(13) 0.0015(12) 0.0013(13) -0.0032(12)
C18 0.0448(15) 0.0559(17) 0.0622(18) -0.0141(15) -0.0118(14) -0.0002(14)
C19 0.0448(15) 0.0475(15) 0.0474(15) -0.0068(13) -0.0006(13) 0.0124(12)
C20 0.0506(15) 0.0340(13) 0.0338(13) -0.0031(11) -0.0024(12) 0.0038(11)
F2 0.0336(10) 0.0336(10) 0.086(3) 0.0000 0.0000 0.0000
O2 0.085(2) 0.0455(16) 0.064(2) -0.0081(15) -0.0295(19) -0.0121(16)
C21 0.0554(18) 0.0295(17) 0.0355(18) -0.0066(15) -0.0061(16) 0.0011(15)
C22 0.056(2) 0.043(2) 0.040(2) -0.0021(18) 0.0115(18) -0.0063(17)
C23 0.073(2) 0.042(2) 0.0294(18) -0.0048(17) -0.0025(18) -0.0097(18)
C24 0.081(3) 0.0395(19) 0.059(2) -0.0088(18) -0.009(2) 0.0017(19)
C25 0.094(3) 0.047(2) 0.048(2) 0.0061(18) -0.009(2) 0.006(2)
C26 0.077(3) 0.041(2) 0.053(2) -0.0040(18) -0.020(2) 0.0160(19)
C27 0.056(2) 0.056(2) 0.040(2) -0.0055(18) -0.0043(18) 0.0104(18)
C28 0.059(2) 0.059(2) 0.049(2) 0.0005(19) -0.0068(19) -0.0129(18)
C29 0.087(3) 0.070(3) 0.043(2) 0.005(2) 0.008(2) -0.011(2)
C30 0.050(2) 0.071(2) 0.050(2) 0.0008(18) 0.0079(18) -0.0048(18)
O102 0.108(6) 0.026(3) 0.046(4) -0.023(3) 0.028(4) -0.024(4)
C121 0.102(5) 0.022(3) 0.040(4) -0.014(3) 0.011(4) -0.015(3)
C122 0.120(6) 0.026(4) 0.041(4) -0.005(4) 0.003(4) -0.013(4)
C123 0.124(5) 0.032(4) 0.039(4) -0.009(4) 0.005(4) -0.015(4)
C124 0.117(6) 0.039(4) 0.038(4) -0.006(4) 0.022(4) -0.008(4)
C125 0.105(5) 0.034(4) 0.036(4) -0.008(3) 0.019(4) -0.002(4)
C126 0.096(5) 0.031(4) 0.034(4) -0.009(4) 0.018(4) -0.009(4)
C127 0.099(5) 0.032(4) 0.053(4) -0.014(4) 0.008(4) -0.018(4)
C128 0.119(6) 0.038(4) 0.054(4) -0.016(4) -0.005(4) -0.021(4)
C129 0.111(5) 0.037(4) 0.035(4) -0.008(4) 0.015(4) -0.011(4)
C130 0.110(5) 0.038(4) 0.052(4) -0.014(4) 0.006(4) -0.017(4)
N31 0.0401(12) 0.0401(12) 0.0182(18) 0.0000 0.0000 0.0000
C32 0.0429(14) 0.0479(14) 0.0235(12) 0.0055(11) 0.0031(11) 0.0000(11)
C33 0.054(7) 0.053(5) 0.025(5) 0.008(4) -0.021(5) -0.009(5)
C34 0.050(7) 0.063(7) 0.050(6) 0.022(5) -0.027(5) -0.010(5)
C35 0.056(7) 0.055(7) 0.068(7) -0.005(6) -0.002(6) -0.001(6)
C132 0.0429(14) 0.0479(14) 0.0235(12) 0.0055(11) 0.0031(11) 0.0000(11)
C133 0.048(3) 0.048(2) 0.039(3) 0.0093(19) 0.002(2) -0.0006(19)
C134 0.071(4) 0.059(3) 0.063(3) 0.023(2) -0.008(3) -0.012(3)
C135 0.077(3) 0.048(2) 0.057(3) 0.011(2) -0.005(2) -0.008(2)
N41 0.0217(11) 0.0217(11) 0.021(2) 0.0000 0.0000 0.0000
C42 0.0256(12) 0.0297(12) 0.0236(12) -0.0010(10) 0.0024(10) 0.0012(9)
C43 0.0288(13) 0.0398(14) 0.0315(14) -0.0020(11) -0.0003(11) -0.0016(10)
C44 0.0274(13) 0.0436(15) 0.0374(14) -0.0011(12) 0.0032(11) 0.0018(11)
C45 0.0359(15) 0.0429(16) 0.061(2) -0.0078(14) 0.0078(14) 0.0073(12)

loop_
_atom_type_symbol
_atom_type_scat_dispersion_real
_atom_type_scat_dispersion_imag
_atom_type_scat_Cromer_Mann_a1
_atom_type_scat_Cromer_Mann_b1
_atom_type_scat_Cromer_Mann_a2
_atom_type_scat_Cromer_Mann_b2
_atom_type_scat_Cromer_Mann_a3
_atom_type_scat_Cromer_Mann_b3
_atom_type_scat_Cromer_Mann_a4
_atom_type_scat_Cromer_Mann_b4
_atom_type_scat_Cromer_Mann_c
_atom_type_scat_source
C 0.0181 0.0091 2.3100 20.8439 1.0200 10.2075 1.5886 0.5687 0.8650 51.6512 0.2156 'International Tables Vol C 4.2.6.8 and 6.1.1.4'
H 0.0000 0.0000 0.4930 10.5109 0.3229 26.1257 0.1402 3.1424 0.0408 57.7998 0.0030 'International Tables Vol C 4.2.6.8 and 6.1.1.4'
O 0.0492 0.0322 3.0485 13.2771 2.2868 5.7011 1.5463 0.3239 0.8670 32.9089 0.2508 'International Tables Vol C 4.2.6.8 and 6.1.1.4'
N 0.0311 0.0180 12.2126 0.0057 3.1322 9.8933 2.0125 28.9975 1.1663 0.5826 -11.5290 'International Tables Vol C 4.2.6.8 and 6.1.1.4'
F 0.0727 0.0534 3.5392 10.2825 2.6412 4.2944 1.5170 0.2615 1.0243 26.1476 0.2776 'International Tables Vol C 4.2.6.8 and 6.1.1.4'

loop_
_geom_angle_atom_site_label_1
_geom_angle_site_symmetry_1
_geom_angle_atom_site_label_2
_geom_angle_atom_site_label_3
_geom_angle_site_symmetry_3
_geom_angle
_geom_angle_publ_flag
C11 . O1 H12 . 118.3 no
O1 . C11 C12 . 109.96(5) yes
O1 . C11 C16 . 109.88(5) yes
C12 . C11 C16 . 108.99(5) yes
O1 . C11 C17 . 110.41(5) yes
C12 . C11 C17 . 108.81(5) yes
C16 . C11 C17 . 108.75(5) yes
C11 . C12 C13 . 110.12(5) yes
C11 . C12 H121 . 108.6 no
C13 . C12 H121 . 111.6 no
C11 . C12 H122 . 106.5 no
C13 . C12 H122 . 108.2 no
H121 . C12 H122 . 111.7 no
C12 . C13 C14 . 109.44(5) yes
C12 . C13 C18 . 108.74(5) yes
C14 . C13 C18 . 109.90(5) yes
C12 . C13 H131 . 107.9 no
C14 . C13 H131 . 109.0 no
C18 . C13 H131 . 111.9 no
C13 . C14 C15 . 109.91(5) yes
C13 . C14 H142 . 109.1 no
C15 . C14 H142 . 110.3 no
C13 . C14 H141 . 109.9 no
C15 . C14 H141 . 108.2 no
H142 . C14 H141 . 109.6 no
C14 . C15 C16 . 108.73(5) yes
C14 . C15 C19 . 109.96(5) yes
C16 . C15 C19 . 109.52(5) yes
C14 . C15 H151 . 109.1 no
C16 . C15 H151 . 109.5 no
C19 . C15 H151 . 110.0 no
C15 . C16 C11 . 110.20(5) yes
C15 . C16 H161 . 108.5 no
C11 . C16 H161 . 107.8 no
C15 . C16 H162 . 111.1 no
C11 . C16 H162 . 109.3 no
H161 . C16 H162 . 109.8 no
C11 . C17 C20 . 109.85(5) yes
C11 . C17 H171 . 109.2 no
C20 . C17 H171 . 107.8 no
C11 . C17 H172 . 112.3 no
C20 . C17 H172 . 107.3 no
H171 . C17 H172 . 110.3 no
C13 . C18 C20 . 109.79(5) yes
C13 . C18 H182 . 110.6 no
C20 . C18 H182 . 110.1 no
C13 . C18 H181 . 106.7 no
C20 . C18 H181 . 109.3 no
H182 . C18 H181 . 110.2 no
C15 . C19 C20 . 109.83(5) yes
C15 . C19 H192 . 108.3 no
C20 . C19 H192 . 108.0 no
C15 . C19 H191 . 109.6 no
C20 . C19 H191 . 108.8 no
H192 . C19 H191 . 112.2 no
C17 . C20 C18 . 109.41(5) yes
C17 . C20 C19 . 108.67(5) yes
C18 . C20 C19 . 109.83(5) yes
C17 . C20 H201 . 111.4 no
C18 . C20 H201 . 108.7 no
C19 . C20 H201 . 108.9 no
C21 . O2 H21 . 104.8 no
O2 . C21 C22 . 110.22(5) yes
O2 . C21 C26 . 109.95(5) yes
C22 . C21 C26 . 108.83(5) yes
O2 . C21 C27 . 110.10(5) yes
C22 . C21 C27 . 108.80(5) yes
C26 . C21 C27 . 108.90(5) yes
C21 . C22 C23 . 109.91(5) yes
C21 . C22 H221 . 109.8 no
C23 . C22 H221 . 109.5 no
C21 . C22 H222 . 109.0 no
C23 . C22 H222 . 109.2 no
H221 . C22 H222 . 109.4 no
C22 . C23 C24 . 109.43(6) yes
C22 . C23 C28 . 108.70(6) yes
C24 . C23 C28 . 109.86(6) yes
C22 . C23 H231 . 109.5 no
C24 . C23 H231 . 109.3 no
C28 . C23 H231 . 110.1 no
C23 . C24 C25 . 109.83(5) yes
C23 . C24 H241 . 108.2 no
C25 . C24 H241 . 107.7 no
C23 . C24 H242 . 109.3 no
C25 . C24 H242 . 111.2 no
H241 . C24 H242 . 110.6 no
C24 . C25 C26 . 108.70(6) yes
C24 . C25 C29 . 109.90(6) yes
C26 . C25 C29 . 109.46(6) yes
C24 . C25 H251 . 110.9 no
C26 . C25 H251 . 108.2 no
C29 . C25 H251 . 109.7 no
C21 . C26 C25 . 110.12(5) yes
C21 . C26 H262 . 109.2 no
C25 . C26 H262 . 111.6 no
C21 . C26 H261 . 104.1 no
C25 . C26 H261 . 108.2 no
H262 . C26 H261 . 113.4 no
C21 . C27 C30 . 110.11(5) yes
C21 . C27 H271 . 109.7 no
C30 . C27 H271 . 105.2 no
C21 . C27 H272 . 110.2 no
C30 . C27 H272 . 110.2 no
H271 . C27 H272 . 111.4 no
C23 . C28 C30 . 109.86(5) yes
C23 . C28 H281 . 109.6 no
C30 . C28 H281 . 109.6 no
C23 . C28 H282 . 109.4 no
C30 . C28 H282 . 108.2 no
H281 . C28 H282 . 110.1 no
C25 . C29 C30 . 109.87(5) yes
C25 . C29 H291 . 108.1 no
C30 . C29 H291 . 111.3 no
C25 . C29 H292 . 111.1 no
C30 . C29 H292 . 107.2 no
H291 . C29 H292 . 109.2 no
C27 . C30 C28 . 109.51(6) yes
C27 . C30 C29 . 108.71(6) yes
C28 . C30 C29 . 109.93(6) yes
C27 . C30 H301 . 108.5 no
C28 . C30 H301 . 109.1 no
C29 . C30 H301 . 111.1 no
C121 . O102 H21 . 104.3 no
O102 . C121 C122 . 110.13(5) yes
O102 . C121 C126 . 110.08(5) yes
C122 . C121 C126 . 108.83(5) yes
O102 . C121 C127 . 110.07(5) yes
C122 . C121 C127 . 108.84(5) yes
C126 . C121 C127 . 108.85(5) yes
C121 . C122 C123 . 110.01(6) yes
C121 . C122 H1221 . 110.7 no
C123 . C122 H1221 . 110.0 no
C121 . C122 H1222 . 108.2 no
C123 . C122 H1222 . 108.3 no
H1221 . C122 H1222 . 109.5 no
C122 . C123 C124 . 109.47(6) yes
C122 . C123 C128 . 108.69(6) yes
C124 . C123 C128 . 109.88(6) yes
C122 . C123 H1231 . 109.7 no
C124 . C123 H1231 . 108.9 no
C128 . C123 H1231 . 110.2 no
C123 . C124 C125 . 109.84(6) yes
C123 . C124 H1241 . 109.6 no
C125 . C124 H1241 . 108.6 no
C123 . C124 H1242 . 109.4 no
C125 . C124 H1242 . 109.5 no
H1241 . C124 H1242 . 109.8 no
C124 . C125 C126 . 108.70(6) yes
C124 . C125 C129 . 109.91(6) yes
C126 . C125 C129 . 109.46(6) yes
C124 . C125 H1251 . 109.6 no
C126 . C125 H1251 . 110.2 no
C129 . C125 H1251 . 108.9 no
C121 . C126 C125 . 110.06(6) yes
C121 . C126 H1262 . 109.3 no
C125 . C126 H1262 . 110.8 no
C121 . C126 H1261 . 108.3 no
C125 . C126 H1261 . 108.4 no
H1262 . C126 H1261 . 109.9 no
C121 . C127 C130 . 110.06(6) yes
C121 . C127 H1272 . 109.7 no
C130 . C127 H1272 . 109.9 no
C121 . C127 H1271 . 108.8 no
C130 . C127 H1271 . 108.7 no
H1272 . C127 H1271 . 109.7 no
C123 . C128 C130 . 109.85(6) yes
C123 . C128 H1282 . 108.5 no
C130 . C128 H1282 . 108.8 no
C123 . C128 H1281 . 110.6 no
C130 . C128 H1281 . 109.6 no
H1282 . C128 H1281 . 109.4 no
C125 . C129 C130 . 109.86(6) yes
C125 . C129 H1292 . 109.9 no
C130 . C129 H1292 . 109.7 no
C125 . C129 H1291 . 108.9 no
C130 . C129 H1291 . 109.4 no
H1292 . C129 H1291 . 109.1 no
C127 . C130 C128 . 109.49(6) yes
C127 . C130 C129 . 108.72(6) yes
C128 . C130 C129 . 109.90(6) yes
C127 . C130 H1301 . 109.4 no
C128 . C130 H1301 . 109.3 no
C129 . C130 H1301 . 110.1 no
C32 2_556 N31 C32 3_555 111.83(2) yes
C32 2_556 N31 C32 4_556 104.85(4) yes
C32 3_555 N31 C32 4_556 111.83(2) yes
C32 2_556 N31 C32 . 111.83(2) yes
C32 3_555 N31 C32 . 104.85(4) yes
C32 4_556 N31 C32 . 111.83(2) yes
C132 2_556 N31 C132 3_555 111.83(2) yes
C132 2_556 N31 C132 4_556 104.85(4) yes
C132 3_555 N31 C132 4_556 111.83(2) yes
C132 2_556 N31 C132 . 111.83(2) yes
C132 3_555 N31 C132 . 104.85(4) yes
C132 4_556 N31 C132 . 111.83(2) yes
N31 . C32 C33 . 116.07(10) yes
N31 . C32 H322 . 106.4 no
C33 . C32 H322 . 105.4 no
N31 . C32 H321 . 108.5 no
C33 . C32 H321 . 110.7 no
H322 . C32 H321 . 109.4 no
C32 . C33 C34 . 109.42(10) yes
C32 . C33 H332 . 107.7 no
C34 . C33 H332 . 108.2 no
C32 . C33 H331 . 111.4 no
C34 . C33 H331 . 110.4 no
H332 . C33 H331 . 109.6 no
C33 . C34 C35 . 115.45(10) yes
C33 . C34 H342 . 106.7 no
C35 . C34 H342 . 108.6 no
C33 . C34 H341 . 108.3 no
C35 . C34 H341 . 108.7 no
H342 . C34 H341 . 108.8 no
C34 . C35 H352 . 109.4 no
C34 . C35 H351 . 108.8 no
H352 . C35 H351 . 109.1 no
C34 . C35 H353 . 111.4 no
H352 . C35 H353 . 109.3 no
H351 . C35 H353 . 108.9 no
N31 . C132 C133 . 116.25(8) yes
N31 . C132 H1321 . 106.3 no
C133 . C132 H1321 . 110.3 no
N31 . C132 H1322 . 106.2 no
C133 . C132 H1322 . 107.7 no
H1321 . C132 H1322 . 110.1 no
C132 . C133 C134 . 109.33(9) yes
C132 . C133 H1331 . 113.0 no
C134 . C133 H1331 . 107.8 no
C132 . C133 H1332 . 107.5 no
C134 . C133 H1332 . 109.5 no
H1331 . C133 H1332 . 109.7 no
C133 . C134 C135 . 115.46(10) yes
C133 . C134 H1341 . 111.3 no
C135 . C134 H1341 . 109.2 no
C133 . C134 H1342 . 105.4 no
C135 . C134 H1342 . 104.1 no
H1341 . C134 H1342 . 111.0 no
C134 . C135 H1352 . 110.7 no
C134 . C135 H1353 . 109.0 no
H1352 . C135 H1353 . 109.4 no
C134 . C135 H1351 . 109.5 no
H1352 . C135 H1351 . 108.9 no
H1353 . C135 H1351 . 109.3 no
C42 2_567 N41 C42 4_657 105.19(18) yes
C42 2_567 N41 C42 3_665 111.65(9) yes
C42 4_657 N41 C42 3_665 111.65(9) yes
C42 2_567 N41 C42 . 111.65(9) yes
C42 4_657 N41 C42 . 111.65(9) yes
C42 3_665 N41 C42 . 105.19(18) yes
N41 . C42 C43 . 114.64(17) yes
N41 . C42 H421 . 104.7 no
C43 . C42 H421 . 110.0 no
N41 . C42 H422 . 106.0 no
C43 . C42 H422 . 109.4 no
H421 . C42 H422 . 111.9 no
C42 . C43 C44 . 111.1(2) yes
C42 . C43 H431 . 108.4 no
C44 . C43 H431 . 108.3 no
C42 . C43 H432 . 110.3 no
C44 . C43 H432 . 108.2 no
H431 . C43 H432 . 110.4 no
C43 . C44 C45 . 113.5(2) yes
C43 . C44 H441 . 108.6 no
C45 . C44 H441 . 105.3 no
C43 . C44 H442 . 110.4 no
C45 . C44 H442 . 108.4 no
H441 . C44 H442 . 110.5 no
C44 . C45 H452 . 107.1 no
C44 . C45 H453 . 109.8 no
H452 . C45 H453 . 111.8 no
C44 . C45 H451 . 109.7 no
H452 . C45 H451 . 109.7 no
H453 . C45 H451 . 108.8 no

loop_
_geom_bond_atom_site_label_1
_geom_bond_atom_site_label_2
_geom_bond_site_symmetry_2
_geom_bond_distance
_geom_bond_publ_flag
O1 C11 . 1.421(2) yes
O1 H12 . 0.862 no
C11 C12 . 1.519(3) yes
C11 C16 . 1.517(2) yes
C11 C17 . 1.534(2) yes
C12 C13 . 1.527(3) yes
C12 H121 . 0.954 no
C12 H122 . 0.968 no
C13 C14 . 1.501(3) yes
C13 C18 . 1.527(3) yes
C13 H131 . 0.976 no
C14 C15 . 1.512(3) yes
C14 H142 . 0.995 no
C14 H141 . 0.957 no
C15 C16 . 1.521(2) yes
C15 C19 . 1.520(2) yes
C15 H151 . 0.977 no
C16 H161 . 0.954 no
C16 H162 . 0.993 no
C17 C20 . 1.536(2) yes
C17 H171 . 0.970 no
C17 H172 . 0.969 no
C18 C20 . 1.509(3) yes
C18 H182 . 0.972 no
C18 H181 . 0.976 no
C19 C20 . 1.509(2) yes
C19 H192 . 0.989 no
C19 H191 . 0.999 no
C20 H201 . 0.985 no
O2 C21 . 1.429(3) yes
O2 H21 . 0.874 no
C21 C22 . 1.526(3) yes
C21 C26 . 1.526(3) yes
C21 C27 . 1.525(3) yes
C22 C23 . 1.541(3) yes
C22 H221 . 0.992 no
C22 H222 . 0.985 no
C23 C24 . 1.506(3) yes
C23 C28 . 1.511(3) yes
C23 H231 . 0.986 no
C24 C25 . 1.531(3) yes
C24 H241 . 0.994 no
C24 H242 . 0.977 no
C25 C26 . 1.523(3) yes
C25 C29 . 1.506(3) yes
C25 H251 . 0.965 no
C26 H262 . 0.979 no
C26 H261 . 0.961 no
C27 C30 . 1.522(3) yes
C27 H271 . 0.991 no
C27 H272 . 0.986 no
C28 C30 . 1.521(3) yes
C28 H281 . 0.999 no
C28 H282 . 0.982 no
C29 C30 . 1.516(3) yes
C29 H291 . 0.970 no
C29 H292 . 0.993 no
C30 H301 . 1.003 no
O102 C121 . 1.425(5) yes
O102 H21 . 0.932 no
C121 C122 . 1.521(4) yes
C121 C126 . 1.529(4) yes
C121 C127 . 1.521(4) yes
C122 C123 . 1.534(4) yes
C122 H1221 . 0.979 no
C122 H1222 . 0.969 no
C123 C124 . 1.516(4) yes
C123 C128 . 1.508(4) yes
C123 H1231 . 0.982 no
C124 C125 . 1.512(4) yes
C124 H1241 . 0.969 no
C124 H1242 . 0.971 no
C125 C126 . 1.527(4) yes
C125 C129 . 1.511(4) yes
C125 H1251 . 0.979 no
C126 H1262 . 0.971 no
C126 H1261 . 0.968 no
C127 C130 . 1.529(4) yes
C127 H1272 . 0.963 no
C127 H1271 . 0.971 no
C128 C130 . 1.514(4) yes
C128 H1282 . 0.971 no
C128 H1281 . 0.966 no
C129 C130 . 1.513(4) yes
C129 H1292 . 0.967 no
C129 H1291 . 0.969 no
C130 H1301 . 0.987 no
N31 C32 2_556 1.5122(19) yes
N31 C32 3_555 1.5122(19) yes
N31 C32 4_556 1.5122(19) yes
N31 C32 . 1.5122(19) yes
N31 C132 2_556 1.5122(19) yes
N31 C132 3_555 1.5122(19) yes
N31 C132 4_556 1.5122(19) yes
N31 C132 . 1.5122(19) yes
C32 C33 . 1.538(9) yes
C32 H322 . 0.962 no
C32 H321 . 0.967 no
C33 C34 . 1.493(9) yes
C33 H332 . 0.977 no
C33 H331 . 0.968 no
C34 C35 . 1.442(9) yes
C34 H342 . 0.967 no
C34 H341 . 0.969 no
C35 H352 . 0.965 no
C35 H351 . 0.964 no
C35 H353 . 0.957 no
C132 C133 . 1.498(4) yes
C132 H1321 . 0.974 no
C132 H1322 . 0.951 no
C133 C134 . 1.508(5) yes
C133 H1331 . 0.966 no
C133 H1332 . 0.965 no
C134 C135 . 1.453(6) yes
C134 H1341 . 0.980 no
C134 H1342 . 0.994 no
C135 H1352 . 0.953 no
C135 H1353 . 0.963 no
C135 H1351 . 0.974 no
N41 C42 2_567 1.523(2) yes
N41 C42 4_657 1.523(2) yes
N41 C42 3_665 1.523(2) yes
N41 C42 . 1.523(2) yes
C42 C43 . 1.525(3) yes
C42 H421 . 0.981 no
C42 H422 . 0.970 no
C43 C44 . 1.520(4) yes
C43 H431 . 0.981 no
C43 H432 . 0.994 no
C44 C45 . 1.505(4) yes
C44 H441 . 0.981 no
C44 H442 . 0.988 no
C45 H452 . 0.963 no
C45 H453 . 0.975 no
C45 H451 . 0.981 no

loop_
_geom_hbond_atom_site_label_D
_geom_hbond_atom_site_label_H
_geom_hbond_atom_site_label_A
_geom_hbond_site_symmetry_A
_geom_hbond_angle_DHA
_geom_hbond_distance_DH
_geom_hbond_distance_HA
_geom_hbond_distance_DA
_geom_hbond_publ_flag
C125 H261 O2 . 130.0 1.025 2.584 3.336(6) yes
C125 H1251 C135 4_656 123.47 0.979 2.401 3.053(6) yes
C32 H322 O1 4_556 158.27 0.962 2.594 3.506(6) yes
C132 H322 O1 4_556 158.27 0.962 2.594 3.506(6) yes
C35 H351 C28 . 123.5 0.964 2.494 3.131(6) yes
C32 H1321 O1 2_556 157.34 0.974 2.433 3.353(6) yes
C132 H1321 O1 2_556 157.34 0.974 2.433 3.353(6) yes
C135 H1352 C125 2_566 128.90 0.953 2.363 3.053(6) yes
C42 H421 O102 3_665 157.90 0.981 2.360 3.290(6) yes
C42 H422 O2 . 144.63 0.970 2.553 3.391(6) yes
